data_7708462
loop_
_publ_author_name
'Christou, George'
'Russell-Webster, Bradley'
'Lopez-Nieto, Javi'
'Abboud, Khalil A.'

_publ_section_title
;
 Phosphorus-based Ligand Effects on the Structure and Radical Scavenging
 Ability of Molecular Nanoparticles of CeO2
;
_journal_name_full 'Dalton Transactions'
_journal_paper_doi 10.1039/D1DT02667D
_journal_year 2021
_chemical_formula_moiety 'C88 H112 O32 P4 Ce6, 2(C5H5N), 2(H2O)'
_chemical_formula_sum 'C102 H126 Ce6 N2 O34 P4'
_chemical_formula_weight 2888.64
_space_group_crystal_system tetragonal
_space_group_IT_number 87
_space_group_name_Hall '-I 4'
_space_group_name_H-M_alt 'I 4/m'
_atom_sites_solution_hydrogens geom
_atom_sites_solution_primary direct
_atom_sites_solution_secondary difmap
_audit_creation_method SHELXL-2014/7
_audit_update_record
;
2021-07-29 deposited with the CCDC.	2021-09-29 downloaded from the CCDC.
;
_cell_angle_alpha 90
_cell_angle_beta 90
_cell_angle_gamma 90
_cell_formula_units_Z 2
_cell_length_a 15.4524(7)
_cell_length_b 15.4524(7)
_cell_length_c 25.1756(11)
_cell_measurement_reflns_used 10406
_cell_measurement_temperature 233(2)
_cell_measurement_theta_max 28.0
_cell_measurement_theta_min 2.0
_cell_volume 6011.3(5)
_computing_cell_refinement 'Bruker APEX2 (Bruker, 2014)'
_computing_data_collection 'Bruker APEX2 (Bruker, 2014)'
_computing_data_reduction 'Bruker Apex2 SAINT (Bruker, 2014)'
_computing_molecular_graphics 'XP in SHELXTL-plus, Bruker 2014'
_computing_publication_material 'SHELXL2014/7, Sheldrick, G. M. 2014'
_computing_structure_refinement 'SHELXL2014/7, Sheldrick G. M. 2014'
_computing_structure_solution 'SHELXL2014/7, Sheldrick G. M. 2014'
_diffrn_ambient_temperature 233(2)
_diffrn_measured_fraction_theta_full 1.000
_diffrn_measured_fraction_theta_max 1.000
_diffrn_measurement_device_type 'Bruker APEX-II DUO'
_diffrn_measurement_method 'phi and omega scans'
_diffrn_radiation_type MoK\a
_diffrn_radiation_wavelength 0.71073
_diffrn_reflns_av_R_equivalents 0.0896
_diffrn_reflns_av_unetI/netI 0.0383
_diffrn_reflns_Laue_measured_fraction_full 1.000
_diffrn_reflns_Laue_measured_fraction_max 1.000
_diffrn_reflns_limit_h_max 20
_diffrn_reflns_limit_h_min -20
_diffrn_reflns_limit_k_max 20
_diffrn_reflns_limit_k_min -20
_diffrn_reflns_limit_l_max 32
_diffrn_reflns_limit_l_min -32
_diffrn_reflns_number 43619
_diffrn_reflns_point_group_measured_fraction_full 1.000
_diffrn_reflns_point_group_measured_fraction_max 1.000
_diffrn_reflns_theta_full 25.242
_diffrn_reflns_theta_max 27.497
_diffrn_reflns_theta_min 1.546
_diffrn_source 'fine-focus sealed tube'
_exptl_absorpt_coefficient_mu 2.350
_exptl_absorpt_correction_T_max 0.9294
_exptl_absorpt_correction_T_min 0.7402
_exptl_absorpt_correction_type analytical
_exptl_absorpt_process_details 'based on measured indexed crystal faces, Bruker SHELXTL2014 (Sheldrick, 2014)'
_exptl_crystal_colour colorless
_exptl_crystal_density_diffrn 1.596
_exptl_crystal_description triangular
_exptl_crystal_F_000 2864
_exptl_crystal_size_max 0.267
_exptl_crystal_size_mid 0.084
_exptl_crystal_size_min 0.045
_refine_diff_density_max 1.764
_refine_diff_density_min -1.287
_refine_diff_density_rms 0.131
_refine_ls_extinction_method none
_refine_ls_goodness_of_fit_ref 1.044
_refine_ls_hydrogen_treatment constr
_refine_ls_matrix_type full
_refine_ls_number_parameters 127
_refine_ls_number_reflns 3553
_refine_ls_number_restraints 1
_refine_ls_restrained_S_all 1.044
_refine_ls_R_factor_all 0.0669
_refine_ls_R_factor_gt 0.0456
_refine_ls_shift/su_max 0.000
_refine_ls_shift/su_mean 0.000
_refine_ls_structure_factor_coef Fsqd
_refine_ls_weighting_details 'w=1/[\s^2^(Fo^2^)+(0.0720P)^2^+25.1918P] where P=(Fo^2^+2Fc^2^)/3'
_refine_ls_weighting_scheme calc
_refine_ls_wR_factor_gt 0.1235
_refine_ls_wR_factor_ref 0.1373
_reflns_Friedel_coverage 0.000
_reflns_number_gt 2624
_reflns_number_total 3553
_reflns_threshold_expression 'I > 2\s(I)'
_cod_data_source_file d1dt02667d2.cif
_cod_data_source_block brad9
_cod_original_cell_volume 6011.3(6)
_cod_database_code 7708462
_shelx_shelxl_version_number 2014/7
_shelx_space_group_comment
; 
The symmetry employed for this shelxl refinement is uniquely defined 
by the following loop, which should always be used as a source of 
symmetry information in preference to the above space-group names. 
They are only intended as comments. 
;
_shelx_estimated_absorpt_t_min 0.573
_shelx_estimated_absorpt_t_max 0.902
_platon_squeeze_void_probe_radius 1.20

loop_
_space_group_symop_operation_xyz
'x, y, z'
'-x, -y, z'
'-y, x, z'
'y, -x, z'
'x+1/2, y+1/2, z+1/2'
'-x+1/2, -y+1/2, z+1/2'
'-y+1/2, x+1/2, z+1/2'
'y+1/2, -x+1/2, z+1/2'
'-x, -y, -z'
'x, y, -z'
'y, -x, -z'
'-y, x, -z'
'-x+1/2, -y+1/2, -z+1/2'
'x+1/2, y+1/2, -z+1/2'
'y+1/2, -x+1/2, -z+1/2'
'-y+1/2, x+1/2, -z+1/2'

loop_
_atom_site_label
_atom_site_type_symbol
_atom_site_fract_x
_atom_site_fract_y
_atom_site_fract_z
_atom_site_U_iso_or_equiv
_atom_site_adp_type
_atom_site_occupancy
_atom_site_site_symmetry_order
_atom_site_calc_flag
_atom_site_refinement_flags_posn
_atom_site_refinement_flags_adp
_atom_site_refinement_flags_occupancy
_atom_site_disorder_assembly
_atom_site_disorder_group
Ce1 Ce 0.5000 0.5000 0.39535(2) 0.03663(17) Uani 1 4 d S T P . .
Ce2 Ce 0.49995(3) 0.32063(3) 0.5000 0.04287(16) Uani 1 2 d S T P . .
P1 P 0.27110(17) 0.27119(17) 0.5000 0.0626(7) Uani 1 2 d DS T P . .
O1 O 0.5854(3) 0.4146(3) 0.4482(2) 0.086(2) Uani 1 1 d . . . . .
O2 O 0.3655(4) 0.2488(4) 0.5000 0.0614(16) Uani 1 2 d S T P B .
O3 O 0.2484(4) 0.3653(4) 0.5000 0.0601(16) Uani 1 2 d S T P B .
O4 O 0.3595(19) 0.4996(19) 0.3512(12) 0.087(9) Uani 0.5 1 d . . P A 1
O5 O 0.262(2) 0.508(3) 0.4098(15) 0.048(6) Uani 0.5 1 d . . P A 1
C11 C 0.2854(12) 0.5108(12) 0.3642(8) 0.048(5) Uiso 0.5 1 d . . P A 1
C12 C 0.1304(13) 0.5314(14) 0.3348(9) 0.105(6) Uiso 0.5 1 d . . P A 1
H12A H 0.1126 0.4744 0.3468 0.157 Uiso 0.5 1 calc R U P A 1
H12B H 0.1234 0.5726 0.3636 0.157 Uiso 0.5 1 calc R U P A 1
H12C H 0.0948 0.5489 0.3049 0.157 Uiso 0.5 1 calc R U P A 1
C13 C 0.2211(9) 0.5287(10) 0.3186(6) 0.063(3) Uiso 0.5 1 d . . P A 1
C14 C 0.2362(18) 0.6180(17) 0.3022(11) 0.149(10) Uiso 0.5 1 d . . P A 1
H14A H 0.2955 0.6243 0.2903 0.223 Uiso 0.5 1 calc R U P A 1
H14B H 0.1972 0.6327 0.2734 0.223 Uiso 0.5 1 calc R U P A 1
H14C H 0.2258 0.6564 0.3320 0.223 Uiso 0.5 1 calc R U P A 1
C15 C 0.2419(18) 0.4739(19) 0.2674(11) 0.131(9) Uiso 0.5 1 d . . P A 1
H15A H 0.2333 0.4129 0.2750 0.196 Uiso 0.5 1 calc R U P A 1
H15B H 0.2036 0.4913 0.2388 0.196 Uiso 0.5 1 calc R U P A 1
H15C H 0.3015 0.4836 0.2569 0.196 Uiso 0.5 1 calc R U P A 1
O4' O 0.3658(10) 0.4999(12) 0.3491(10) 0.039(4) Uani 0.5 1 d . . P A 2
O5' O 0.254(3) 0.492(3) 0.4096(17) 0.060(9) Uani 0.5 1 d . . P A 2
C11' C 0.2844(12) 0.4894(12) 0.3642(7) 0.048(5) Uiso 0.5 1 d . . P A 2
C12' C 0.1313(14) 0.4691(15) 0.3346(9) 0.110(6) Uiso 0.5 1 d . . P A 2
H12D H 0.1137 0.5263 0.3464 0.165 Uiso 0.5 1 calc R U P A 2
H12E H 0.0954 0.4514 0.3049 0.165 Uiso 0.5 1 calc R U P A 2
H12F H 0.1247 0.4282 0.3635 0.165 Uiso 0.5 1 calc R U P A 2
C13' C 0.2215(9) 0.4715(10) 0.3179(6) 0.066(3) Uiso 0.5 1 d . . P A 2
C14' C 0.2357(19) 0.3819(18) 0.3019(12) 0.159(10) Uiso 0.5 1 d . . P A 2
H14D H 0.2949 0.3751 0.2898 0.238 Uiso 0.5 1 calc R U P A 2
H14E H 0.2255 0.3440 0.3320 0.238 Uiso 0.5 1 calc R U P A 2
H14F H 0.1962 0.3671 0.2734 0.238 Uiso 0.5 1 calc R U P A 2
C15' C 0.2405(17) 0.5253(18) 0.2679(10) 0.122(8) Uiso 0.5 1 d . . P A 2
H15D H 0.3019 0.5229 0.2601 0.183 Uiso 0.5 1 calc R U P A 2
H15E H 0.2082 0.5019 0.2381 0.183 Uiso 0.5 1 calc R U P A 2
H15F H 0.2234 0.5849 0.2739 0.183 Uiso 0.5 1 calc R U P A 2
C1 C 0.2223(10) 0.2232(11) 0.4419(5) 0.125(3) Uiso 0.5 1 d DG . P B 1
C2 C 0.2256(10) 0.1345(10) 0.4330(5) 0.125(3) Uiso 0.5 1 d G . P B 1
H2A H 0.2532 0.0982 0.4577 0.150 Uiso 0.5 1 calc R U P B 1
C3 C 0.1881(11) 0.0995(7) 0.3877(6) 0.125(3) Uiso 0.5 1 d G . P B 1
H3A H 0.1904 0.0395 0.3817 0.150 Uiso 0.5 1 calc R U P B 1
C4 C 0.1473(10) 0.1532(10) 0.3512(4) 0.125(3) Uiso 0.5 1 d G . P B 1
H4A H 0.1219 0.1295 0.3205 0.150 Uiso 0.5 1 calc R U P B 1
C5 C 0.1439(10) 0.2419(10) 0.3600(5) 0.125(3) Uiso 0.5 1 d G . P B 1
H5A H 0.1163 0.2782 0.3353 0.150 Uiso 0.5 1 calc R U P B 1
C6 C 0.1814(11) 0.2769(7) 0.4054(6) 0.125(3) Uiso 0.5 1 d G . P B 1
H6A H 0.1792 0.3369 0.4114 0.150 Uiso 0.5 1 calc R U P B 1
C1' C 0.2227(11) 0.2221(10) 0.4421(5) 0.125(3) Uiso 0.5 1 d DG . P B 2
C2' C 0.2768(7) 0.1819(11) 0.4056(6) 0.125(3) Uiso 0.5 1 d G . P B 2
H2'A H 0.3368 0.1798 0.4116 0.151 Uiso 0.5 1 calc R U P B 2
C3' C 0.2422(10) 0.1447(10) 0.3600(5) 0.125(3) Uiso 0.5 1 d G . P B 2
H3'A H 0.2788 0.1175 0.3353 0.151 Uiso 0.5 1 calc R U P B 2
C4' C 0.1535(10) 0.1476(10) 0.3510(4) 0.125(3) Uiso 0.5 1 d G . P B 2
H4'A H 0.1301 0.1225 0.3202 0.151 Uiso 0.5 1 calc R U P B 2
C5' C 0.0994(7) 0.1878(11) 0.3876(6) 0.125(3) Uiso 0.5 1 d G . P B 2
H5'A H 0.0394 0.1899 0.3815 0.151 Uiso 0.5 1 calc R U P B 2
C6' C 0.134(1) 0.225(1) 0.4331(5) 0.125(3) Uiso 0.5 1 d G . P B 2
H6'A H 0.0974 0.2522 0.4578 0.151 Uiso 0.5 1 calc R U P B 2

loop_
_atom_site_aniso_label
_atom_site_aniso_U_11
_atom_site_aniso_U_22
_atom_site_aniso_U_33
_atom_site_aniso_U_23
_atom_site_aniso_U_13
_atom_site_aniso_U_12
Ce1 0.0404(2) 0.0404(2) 0.0290(3) 0.000 0.000 0.000
Ce2 0.0390(3) 0.0598(3) 0.0297(2) 0.000 0.000 -0.00011(18)
P1 0.0664(16) 0.0645(15) 0.0569(14) 0.000 0.000 -0.0272(12)
O1 0.088(4) 0.090(4) 0.079(4) 0.050(3) -0.049(3) -0.050(3)
O2 0.072(4) 0.051(3) 0.062(4) 0.000 0.000 -0.014(3)
O3 0.050(3) 0.069(4) 0.061(4) 0.000 0.000 -0.013(3)
O4 0.111(19) 0.12(2) 0.032(12) -0.001(11) -0.012(12) 0.011(15)
O5 0.036(7) 0.063(15) 0.044(11) -0.015(10) -0.002(6) 0.00(1)
O4' 0.026(6) 0.047(8) 0.042(11) 0.000(7) -0.005(6) -0.002(6)
O5' 0.066(13) 0.065(15) 0.049(12) 0.016(11) -0.010(8) -0.020(7)

loop_
_atom_type_symbol
_atom_type_description
_atom_type_scat_dispersion_real
_atom_type_scat_dispersion_imag
_atom_type_scat_source
C C 0.0033 0.0016 'International Tables Vol C Tables 4.2.6.8 and 6.1.1.4'
H H 0.0000 0.0000 'International Tables Vol C Tables 4.2.6.8 and 6.1.1.4'
N N 0.0061 0.0033 'International Tables Vol C Tables 4.2.6.8 and 6.1.1.4'
O O 0.0106 0.0060 'International Tables Vol C Tables 4.2.6.8 and 6.1.1.4'
P P 0.1023 0.0942 'International Tables Vol C Tables 4.2.6.8 and 6.1.1.4'
Ce Ce -0.2486 2.6331 'International Tables Vol C Tables 4.2.6.8 and 6.1.1.4'

loop_
_geom_angle_atom_site_label_1
_geom_angle_atom_site_label_2
_geom_angle_atom_site_label_3
_geom_angle
_geom_angle_site_symmetry_1
_geom_angle_site_symmetry_3
_geom_angle_publ_flag
O1 Ce1 O1 70.33(16) 3_655 . ?
O1 Ce1 O1 109.1(3) 3_655 4_565 ?
O1 Ce1 O1 70.33(16) . 4_565 ?
O1 Ce1 O1 70.33(16) 3_655 2_665 ?
O1 Ce1 O1 109.1(3) . 2_665 ?
O1 Ce1 O1 70.33(16) 4_565 2_665 ?
O1 Ce1 O4' 141.8(4) 3_655 3_655 ?
O1 Ce1 O4' 77.4(5) . 3_655 ?
O1 Ce1 O4' 77.4(6) 4_565 3_655 ?
O1 Ce1 O4' 141.9(5) 2_665 3_655 ?
O1 Ce1 O4' 77.4(6) 3_655 4_565 ?
O1 Ce1 O4' 141.9(5) . 4_565 ?
O1 Ce1 O4' 141.8(4) 4_565 4_565 ?
O1 Ce1 O4' 77.4(5) 2_665 4_565 ?
O4' Ce1 O4' 121.4(11) 3_655 4_565 ?
O1 Ce1 O4' 77.4(5) 3_655 2_665 ?
O1 Ce1 O4' 77.4(6) . 2_665 ?
O1 Ce1 O4' 141.9(5) 4_565 2_665 ?
O1 Ce1 O4' 141.8(5) 2_665 2_665 ?
O4' Ce1 O4' 76.1(5) 3_655 2_665 ?
O4' Ce1 O4' 76.1(5) 4_565 2_665 ?
O1 Ce1 O4' 141.9(5) 3_655 . ?
O1 Ce1 O4' 141.8(5) . . ?
O1 Ce1 O4' 77.4(5) 4_565 . ?
O1 Ce1 O4' 77.4(6) 2_665 . ?
O4' Ce1 O4' 76.1(5) 3_655 . ?
O4' Ce1 O4' 76.1(5) 4_565 . ?
O4' Ce1 O4' 121.4(11) 2_665 . ?
O1 Ce1 O4 140.9(7) 3_655 3_655 ?
O1 Ce1 O4 75.6(7) . 3_655 ?
O1 Ce1 O4 75.7(8) 4_565 3_655 ?
O1 Ce1 O4 141.1(7) 2_665 3_655 ?
O1 Ce1 O4 75.7(8) 3_655 4_565 ?
O1 Ce1 O4 141.1(7) . 4_565 ?
O1 Ce1 O4 140.9(7) 4_565 4_565 ?
O1 Ce1 O4 75.6(7) 2_665 4_565 ?
O4 Ce1 O4 125.7(15) 3_655 4_565 ?
O1 Ce1 O4 75.6(7) 3_655 2_665 ?
O1 Ce1 O4 75.7(8) . 2_665 ?
O1 Ce1 O4 141.1(7) 4_565 2_665 ?
O1 Ce1 O4 140.9(7) 2_665 2_665 ?
O4 Ce1 O4 78.0(6) 3_655 2_665 ?
O4 Ce1 O4 78.0(6) 4_565 2_665 ?
O1 Ce1 O4 141.1(7) 3_655 . ?
O1 Ce1 O4 140.9(7) . . ?
O1 Ce1 O4 75.6(7) 4_565 . ?
O1 Ce1 O4 75.7(7) 2_665 . ?
O4 Ce1 O4 78.0(6) 3_655 . ?
O4 Ce1 O4 78.0(6) 4_565 . ?
O4 Ce1 O4 125.7(15) 2_665 . ?
O2 Ce2 O1 78.27(19) . 11_566 ?
O2 Ce2 O1 78.27(19) . 4_565 ?
O1 Ce2 O1 67.3(2) 11_566 4_565 ?
O2 Ce2 O1 141.68(12) . 10_556 ?
O1 Ce2 O1 68.1(2) 11_566 10_556 ?
O1 Ce2 O1 103.9(3) 4_565 10_556 ?
O2 Ce2 O1 141.68(12) . . ?
O1 Ce2 O1 103.9(3) 11_566 . ?
O1 Ce2 O1 68.1(2) 4_565 . ?
O1 Ce2 O1 67.2(2) 10_556 . ?
O2 Ce2 O3 123.7(2) . 3_655 ?
O1 Ce2 O3 141.69(12) 11_566 3_655 ?
O1 Ce2 O3 141.69(12) 4_565 3_655 ?
O1 Ce2 O3 78.31(19) 10_556 3_655 ?
O1 Ce2 O3 78.31(19) . 3_655 ?
O2 Ce2 O5 77.4(8) . 3_655 ?
O1 Ce2 O5 135.7(11) 11_566 3_655 ?
O1 Ce2 O5 71.9(10) 4_565 3_655 ?
O1 Ce2 O5 140.4(8) 10_556 3_655 ?
O1 Ce2 O5 75.2(6) . 3_655 ?
O3 Ce2 O5 82.4(11) 3_655 3_655 ?
O2 Ce2 O5 77.4(8) . 12_656 ?
O1 Ce2 O5 71.9(10) 11_566 12_656 ?
O1 Ce2 O5 135.7(11) 4_565 12_656 ?
O1 Ce2 O5 75.2(6) 10_556 12_656 ?
O1 Ce2 O5 140.4(8) . 12_656 ?
O3 Ce2 O5 82.4(11) 3_655 12_656 ?
O5 Ce2 O5 135.8(13) 3_655 12_656 ?
O2 Ce2 O5' 81.4(10) . 3_655 ?
O1 Ce2 O5' 141.9(11) 11_566 3_655 ?
O1 Ce2 O5' 77.2(10) 4_565 3_655 ?
O1 Ce2 O5' 136.8(9) 10_556 3_655 ?
O1 Ce2 O5' 73.8(9) . 3_655 ?
O3 Ce2 O5' 76.1(11) 3_655 3_655 ?
O2 Ce2 O5' 81.4(10) . 12_656 ?
O1 Ce2 O5' 77.2(10) 11_566 12_656 ?
O1 Ce2 O5' 141.9(11) 4_565 12_656 ?
O1 Ce2 O5' 73.8(9) 10_556 12_656 ?
O1 Ce2 O5' 136.8(9) . 12_656 ?
O3 Ce2 O5' 76.1(11) 3_655 12_656 ?
O5' Ce2 O5' 130.9(18) 3_655 12_656 ?
O2 Ce2 Ce1 109.99(11) . 9_666 ?
O1 Ce2 Ce1 34.10(12) 11_566 9_666 ?
O1 Ce2 Ce1 86.28(15) 4_565 9_666 ?
O1 Ce2 Ce1 34.10(12) 10_556 9_666 ?
O1 Ce2 Ce1 86.27(15) . 9_666 ?
O3 Ce2 Ce1 110.02(10) 3_655 9_666 ?
O5 Ce2 Ce1 155.3(8) 3_655 9_666 ?
O5 Ce2 Ce1 68.4(7) 12_656 9_666 ?
O5' Ce2 Ce1 157.8(9) 3_655 9_666 ?
O5' Ce2 Ce1 70.9(9) 12_656 9_666 ?
O2 Ce2 Ce1 109.99(11) . . ?
O1 Ce2 Ce1 86.28(15) 11_566 . ?
O1 Ce2 Ce1 34.10(12) 4_565 . ?
O1 Ce2 Ce1 86.27(15) 10_556 . ?
O1 Ce2 Ce1 34.10(12) . . ?
O3 Ce2 Ce1 110.02(10) 3_655 . ?
O5 Ce2 Ce1 68.4(7) 3_655 . ?
O5 Ce2 Ce1 155.3(8) 12_656 . ?
O5' Ce2 Ce1 70.9(9) 3_655 . ?
O5' Ce2 Ce1 157.8(9) 12_656 . ?
Ce1 Ce2 Ce1 87.098(16) 9_666 . ?
O3 P1 O2 116.9(3) . . ?
O3 P1 C1 107.5(6) . 10_556 ?
O2 P1 C1 108.2(5) . 10_556 ?
O3 P1 C1 107.5(6) . . ?
O2 P1 C1 108.2(5) . . ?
C1 P1 C1 108.3(11) 10_556 . ?
O3 P1 C1' 108.2(5) . . ?
O2 P1 C1' 107.8(6) . . ?
O3 P1 C1' 108.2(5) . 10_556 ?
O2 P1 C1' 107.8(6) . 10_556 ?
C1' P1 C1' 107.6(11) . 10_556 ?
Ce1 O1 Ce2 110.7(2) . 3_655 ?
Ce1 O1 Ce2 110.7(2) . . ?
Ce2 O1 Ce2 112.5(2) 3_655 . ?
P1 O2 Ce2 138.5(4) . . ?
P1 O3 Ce2 138.2(4) . 11_566 ?
C11 O4 Ce1 136(2) . . ?
C11 O5 Ce2 140(3) . 11_566 ?
O4 C11 O5 123(3) . . ?
O4 C11 C13 116(2) . . ?
O5 C11 C13 121(2) . . ?
C13 C12 H12A 109.5 . . ?
C13 C12 H12B 109.5 . . ?
H12A C12 H12B 109.5 . . ?
C13 C12 H12C 109.5 . . ?
H12A C12 H12C 109.5 . . ?
H12B C12 H12C 109.5 . . ?
C14 C13 C12 101.9(17) . . ?
C14 C13 C11 106.1(16) . . ?
C12 C13 C11 114.4(15) . . ?
C14 C13 C15 104.2(18) . . ?
C12 C13 C15 116.1(16) . . ?
C11 C13 C15 112.4(15) . . ?
C13 C14 H14A 109.5 . . ?
C13 C14 H14B 109.5 . . ?
H14A C14 H14B 109.5 . . ?
C13 C14 H14C 109.5 . . ?
H14A C14 H14C 109.5 . . ?
H14B C14 H14C 109.5 . . ?
C13 C15 H15A 109.5 . . ?
C13 C15 H15B 109.5 . . ?
H15A C15 H15B 109.5 . . ?
C13 C15 H15C 109.5 . . ?
H15A C15 H15C 109.5 . . ?
H15B C15 H15C 109.5 . . ?
C11' O4' Ce1 133.5(17) . . ?
C11' O5' Ce2 133(3) . 11_566 ?
O5' C11' O4' 129(3) . . ?
O5' C11' C13' 118(3) . . ?
O4' C11' C13' 113.9(17) . . ?
C13' C12' H12D 109.5 . . ?
C13' C12' H12E 109.5 . . ?
H12D C12' H12E 109.5 . . ?
C13' C12' H12F 109.5 . . ?
H12D C12' H12F 109.5 . . ?
H12E C12' H12F 109.5 . . ?
C12' C13' C14' 101.5(17) . . ?
C12' C13' C15' 115.6(17) . . ?
C14' C13' C15' 104.9(18) . . ?
C12' C13' C11' 113.0(16) . . ?
C14' C13' C11' 106.4(17) . . ?
C15' C13' C11' 113.7(16) . . ?
C13' C14' H14D 109.5 . . ?
C13' C14' H14E 109.5 . . ?
H14D C14' H14E 109.5 . . ?
C13' C14' H14F 109.5 . . ?
H14D C14' H14F 109.5 . . ?
H14E C14' H14F 109.5 . . ?
C13' C15' H15D 109.5 . . ?
C13' C15' H15E 109.5 . . ?
H15D C15' H15E 109.5 . . ?
C13' C15' H15F 109.5 . . ?
H15D C15' H15F 109.5 . . ?
H15E C15' H15F 109.5 . . ?
C2 C1 C6 120.0 . . ?
C2 C1 P1 121.3(10) . . ?
C6 C1 P1 118.7(10) . . ?
C1 C2 C3 120.0 . . ?
C1 C2 H2A 120.0 . . ?
C3 C2 H2A 120.0 . . ?
C2 C3 C4 120.0 . . ?
C2 C3 H3A 120.0 . . ?
C4 C3 H3A 120.0 . . ?
C5 C4 C3 120.0 . . ?
C5 C4 H4A 120.0 . . ?
C3 C4 H4A 120.0 . . ?
C4 C5 C6 120.0 . . ?
C4 C5 H5A 120.0 . . ?
C6 C5 H5A 120.0 . . ?
C5 C6 C1 120.0 . . ?
C5 C6 H6A 120.0 . . ?
C1 C6 H6A 120.0 . . ?
C2' C1' C6' 120.0 . . ?
C2' C1' P1 118.2(10) . . ?
C6' C1' P1 121.7(10) . . ?
C3' C2' C1' 120.0 . . ?
C3' C2' H2'A 120.0 . . ?
C1' C2' H2'A 120.0 . . ?
C4' C3' C2' 120.0 . . ?
C4' C3' H3'A 120.0 . . ?
C2' C3' H3'A 120.0 . . ?
C3' C4' C5' 120.0 . . ?
C3' C4' H4'A 120.0 . . ?
C5' C4' H4'A 120.0 . . ?
C4' C5' C6' 120.0 . . ?
C4' C5' H5'A 120.0 . . ?
C6' C5' H5'A 120.0 . . ?
C5' C6' C1' 120.0 . . ?
C5' C6' H6'A 120.0 . . ?
C1' C6' H6'A 120.0 . . ?

loop_
_geom_bond_atom_site_label_1
_geom_bond_atom_site_label_2
_geom_bond_distance
_geom_bond_site_symmetry_2
_geom_bond_publ_flag
Ce1 O1 2.292(5) 3_655 ?
Ce1 O1 2.292(5) . ?
Ce1 O1 2.292(5) 4_565 ?
Ce1 O1 2.292(5) 2_665 ?
Ce1 O4' 2.378(18) 3_655 ?
Ce1 O4' 2.378(18) 4_565 ?
Ce1 O4' 2.378(18) 2_665 ?
Ce1 O4' 2.378(18) . ?
Ce1 O4 2.44(3) 3_655 ?
Ce1 O4 2.44(3) 4_565 ?
Ce1 O4 2.44(3) 2_665 ?
Ce1 O4 2.44(3) . ?
Ce2 O2 2.355(6) . ?
Ce2 O1 2.356(4) 11_566 ?
Ce2 O1 2.356(4) 4_565 ?
Ce2 O1 2.357(4) 10_556 ?
Ce2 O1 2.357(4) . ?
Ce2 O3 2.362(6) 3_655 ?
Ce2 O5 2.45(4) 3_655 ?
Ce2 O5 2.45(4) 12_656 ?
Ce2 O5' 2.50(5) 3_655 ?
Ce2 O5' 2.50(5) 12_656 ?
Ce2 Ce1 3.8241(5) 9_666 ?
P1 O3 1.496(7) . ?
P1 O2 1.500(7) . ?
P1 C1 1.805(7) 10_556 ?
P1 C1 1.805(7) . ?
P1 C1' 1.806(7) . ?
P1 C1' 1.806(7) 10_556 ?
O1 Ce2 2.356(4) 3_655 ?
O3 Ce2 2.362(6) 11_566 ?
O4 C11 1.20(3) . ?
O5 C11 1.21(4) . ?
O5 Ce2 2.45(4) 11_566 ?
C11 C13 1.54(2) . ?
C12 C13 1.46(2) . ?
C12 H12A 0.9700 . ?
C12 H12B 0.9700 . ?
C12 H12C 0.9700 . ?
C13 C14 1.46(3) . ?
C13 C15 1.57(3) . ?
C14 H14A 0.9700 . ?
C14 H14B 0.9700 . ?
C14 H14C 0.9700 . ?
C15 H15A 0.9700 . ?
C15 H15B 0.9700 . ?
C15 H15C 0.9700 . ?
O4' C11' 1.32(3) . ?
O5' C11' 1.24(4) . ?
O5' Ce2 2.50(5) 11_566 ?
C11' C13' 1.54(2) . ?
C12' C13' 1.46(2) . ?
C12' H12D 0.9700 . ?
C12' H12E 0.9700 . ?
C12' H12F 0.9700 . ?
C13' C14' 1.46(3) . ?
C13' C15' 1.54(3) . ?
C14' H14D 0.9700 . ?
C14' H14E 0.9700 . ?
C14' H14F 0.9700 . ?
C15' H15D 0.9700 . ?
C15' H15E 0.9700 . ?
C15' H15F 0.9700 . ?
C1 C2 1.3900 . ?
C1 C6 1.3900 . ?
C2 C3 1.3900 . ?
C2 H2A 0.9400 . ?
C3 C4 1.3900 . ?
C3 H3A 0.9400 . ?
C4 C5 1.3900 . ?
C4 H4A 0.9400 . ?
C5 C6 1.3900 . ?
C5 H5A 0.9400 . ?
C6 H6A 0.9400 . ?
C1' C2' 1.3900 . ?
C1' C6' 1.3900 . ?
C2' C3' 1.3900 . ?
C2' H2'A 0.9400 . ?
C3' C4' 1.3900 . ?
C3' H3'A 0.9400 . ?
C4' C5' 1.3900 . ?
C4' H4'A 0.9400 . ?
C5' C6' 1.3900 . ?
C5' H5'A 0.9400 . ?
C6' H6'A 0.9400 . ?

loop_
_platon_squeeze_void_nr
_platon_squeeze_void_average_x
_platon_squeeze_void_average_y
_platon_squeeze_void_average_z
_platon_squeeze_void_volume
_platon_squeeze_void_count_electrons
_platon_squeeze_void_content
1 0.000 0.000 0.500 191 48 ' '
2 0.000 0.500 0.500 143 33 ' '
3 0.000 0.500 0.000 143 33 ' '
4 0.500 0.000 0.500 143 33 ' '
5 0.500 0.500 0.000 191 48 ' '
6 0.500 0.000 0.000 143 33 ' '
